data_4116836
loop_
_publ_author_name
'A. I. Jim\'enez'
'C. Cativiela'
'A. Aubry'
'M. Marraud'

_publ_section_title
;
 \b-Turn Preferences Induced by 2,3-Methanophenylalanine Chirality
;
_journal_name_full 'Journal of the American Chemical Society'
_journal_page_first 9452
_journal_page_last 9459
_journal_paper_doi 10.1021/ja9807439
_journal_volume 120
_journal_year 1998
_chemical_formula_sum 'C24 H27 N3 O4'
_chemical_formula_weight 421.49
_chemical_name_systematic
; 
 Z-S-Pro-(2S,3S)-2,3-methanophenylalanine-NHMe 
;
_space_group_IT_number 4
_symmetry_cell_setting monoclinic
_symmetry_space_group_name_Hall 'P 2yb'
_symmetry_space_group_name_H-M 'P 1 21 1'
_atom_sites_solution_hydrogens geom
_atom_sites_solution_primary direct
_atom_sites_solution_secondary difmap
_audit_creation_method SHELXL
_cell_angle_alpha 90.00
_cell_angle_beta 99.33(3)
_cell_angle_gamma 90.00
_cell_formula_units_Z 2
_cell_length_a 4.947(2)
_cell_length_b 21.204(4)
_cell_length_c 10.671(2)
_cell_measurement_reflns_used 25
_cell_measurement_temperature 293(2)
_cell_measurement_theta_max 30
_cell_measurement_theta_min 20
_cell_volume 1104.5(5)
_computing_publication_material SHELXL-93
_computing_structure_refinement 'SHELXL-93 (Sheldrick, 1993)'
_computing_structure_solution SIR92
_diffrn_ambient_temperature 293(2)
_diffrn_measurement_device 'Nonius CAD-4 four circle diffractometer'
_diffrn_measurement_method \w/2\q
_diffrn_radiation_monochromator graphite
_diffrn_radiation_source 'fine-focus sealed tube'
_diffrn_radiation_type CuK\a
_diffrn_radiation_wavelength 1.54180
_diffrn_reflns_av_R_equivalents 0.0000
_diffrn_reflns_av_sigmaI/netI 0.0210
_diffrn_reflns_limit_h_max 5
_diffrn_reflns_limit_h_min 0
_diffrn_reflns_limit_k_max 25
_diffrn_reflns_limit_k_min 0
_diffrn_reflns_limit_l_max 12
_diffrn_reflns_limit_l_min -12
_diffrn_reflns_number 2070
_diffrn_reflns_theta_max 69.86
_diffrn_reflns_theta_min 4.17
_diffrn_standards_decay_% 0
_diffrn_standards_interval_time 90
_diffrn_standards_number 3
_exptl_absorpt_coefficient_mu 0.708
_exptl_absorpt_correction_type none
_exptl_crystal_colour Colourless
_exptl_crystal_density_diffrn 1.267
_exptl_crystal_description 'Transparent prism'
_exptl_crystal_F_000 448
_refine_diff_density_max .180
_refine_diff_density_min -.201
_refine_diff_density_rms .045
_refine_ls_abs_structure_details 'Flack H D (1983), Acta Cryst. A39, 876-881'
_refine_ls_abs_structure_Flack -0.46(41)
_refine_ls_extinction_coef 0.0077(14)
_refine_ls_extinction_expression Fc^*^=kFc[1+0.001xFc^2^l^3^/sin(2q)]^-1/4^
_refine_ls_extinction_method SHELXL
_refine_ls_goodness_of_fit_all 1.082
_refine_ls_goodness_of_fit_obs 1.042
_refine_ls_matrix_type full
_refine_ls_number_parameters 287
_refine_ls_number_reflns 2070
_refine_ls_number_restraints 2
_refine_ls_restrained_S_all 1.081
_refine_ls_restrained_S_obs 1.041
_refine_ls_R_factor_all 0.0599
_refine_ls_R_factor_obs 0.0483
_refine_ls_shift/esd_max -0.045
_refine_ls_shift/esd_mean 0.011
_refine_ls_structure_factor_coef Fsqd
_refine_ls_weighting_details 'w=1/[s^2^(Fo^2^)+( 0.0797P)^2^+0.2016P] where P=(Fo^2^+2Fc^2^)/3'
_refine_ls_weighting_scheme calc
_refine_ls_wR_factor_all 0.1384
_refine_ls_wR_factor_obs 0.1202
_reflns_number_observed 1734
_reflns_number_total 2070
_reflns_observed_criterion >2sigma(I)
_cod_data_source_file ja9807439_2.cif
_cod_data_source_block peptide2c
_cod_depositor_comments
;
The following automatic conversions were performed:

'_refine_ls_weighting_scheme' value 'calc w=1/[s^2^(Fo^2^)+(
0.0797P)^2^+0.2016P] where P=(Fo^2^+2Fc^2^)/3' was changed to 'calc'.
New tag '_refine_ls_weighting_details' was created. The value of the
new tag was set to 'w=1/[s^2^(Fo^2^)+( 0.0797P)^2^+0.2016P] where
P=(Fo^2^+2Fc^2^)/3'.

Automatic conversion script
Id: cif_fix_values 3143 2015-03-26 13:38:13Z robertas 
;
_cod_database_code 4116836

loop_
_symmetry_equiv_pos_as_xyz
'x, y, z'
'-x, y+1/2, -z'

loop_
_atom_site_aniso_label
_atom_site_aniso_U_11
_atom_site_aniso_U_22
_atom_site_aniso_U_33
_atom_site_aniso_U_23
_atom_site_aniso_U_13
_atom_site_aniso_U_12
O0 0.083(2) 0.058(2) 0.060(2) -0.0033(14) 0.024(2) -0.021(2)
O1 0.105(3) 0.063(2) 0.049(2) -0.0078(15) 0.026(2) -0.008(2)
O2 0.0339(13) 0.068(2) 0.0492(14) 0.0044(12) 0.0101(10) 0.0009(12)
O3 0.063(2) 0.084(2) 0.0383(13) -0.0031(15) 0.0040(12) 0.003(2)
N1 0.062(2) 0.055(2) 0.037(2) 0.0024(14) 0.0168(13) -0.0041(15)
N2 0.0362(14) 0.055(2) 0.0348(13) 0.0040(13) 0.0079(11) 0.0007(13)
N3 0.072(2) 0.057(2) 0.051(2) -0.007(2) 0.003(2) -0.004(2)
C1 0.068(3) 0.059(3) 0.063(3) 0.002(2) 0.004(2) -0.012(2)
C2 0.094(4) 0.060(3) 0.074(3) -0.006(3) 0.007(3) -0.019(3)
C3 0.114(5) 0.073(4) 0.083(4) 0.017(3) -0.015(4) -0.028(3)
C4 0.102(4) 0.099(5) 0.076(4) 0.029(3) 0.003(3) -0.035(4)
C5 0.103(5) 0.100(5) 0.096(4) 0.022(4) 0.040(4) 0.001(4)
C6 0.089(4) 0.061(3) 0.089(4) 0.015(3) 0.032(3) 0.000(3)
C7 0.113(4) 0.065(3) 0.073(3) -0.015(2) 0.030(3) -0.034(3)
C8 0.062(2) 0.057(2) 0.050(2) 0.002(2) 0.014(2) -0.003(2)
C9 0.067(3) 0.077(3) 0.041(2) -0.005(2) 0.017(2) -0.005(2)
C10 0.074(3) 0.085(3) 0.045(2) -0.014(2) 0.011(2) -0.009(3)
C11 0.078(3) 0.070(3) 0.043(2) -0.008(2) 0.004(2) -0.018(2)
C12 0.044(2) 0.060(2) 0.040(2) 0.004(2) 0.011(2) -0.005(2)
C13 0.038(2) 0.044(2) 0.041(2) -0.0039(15) 0.0086(13) -0.0055(15)
C14 0.095(4) 0.070(3) 0.083(4) -0.015(3) -0.005(3) -0.011(3)
C15 0.046(2) 0.059(2) 0.039(2) -0.001(2) 0.010(2) 0.007(2)
C16 0.039(2) 0.060(2) 0.035(2) 0.000(2) 0.0095(13) -0.003(2)
C17 0.047(2) 0.068(3) 0.048(2) 0.010(2) 0.019(2) 0.000(2)
C18 0.049(2) 0.055(2) 0.042(2) 0.007(2) 0.010(2) 0.002(2)
C19 0.054(2) 0.060(2) 0.057(2) 0.001(2) 0.018(2) -0.012(2)
C20 0.085(3) 0.071(3) 0.072(3) -0.003(3) 0.004(3) -0.021(3)
C21 0.153(7) 0.114(6) 0.075(4) -0.025(4) 0.016(4) -0.067(6)
C22 0.178(9) 0.101(6) 0.120(6) -0.058(5) 0.078(6) -0.068(6)
C23 0.130(6) 0.075(4) 0.175(9) -0.047(5) 0.066(7) -0.009(4)
C24 0.091(4) 0.067(3) 0.113(5) -0.012(3) 0.027(3) 0.007(3)

loop_
_atom_site_label
_atom_site_type_symbol
_atom_site_fract_x
_atom_site_fract_y
_atom_site_fract_z
_atom_site_U_iso_or_equiv
_atom_site_thermal_displace_type
_atom_site_occupancy
_atom_site_calc_flag
_atom_site_refinement_flags
O0 O 1.2425(7) 0.4133(2) 0.1820(3) 0.0655(8) Uani 1 d .
O1 O 1.0524(8) 0.3926(2) 0.3584(3) 0.0705(9) Uani 1 d .
O2 O 1.2213(5) 0.2490 0.3976(2) 0.0500(7) Uani 1 d .
O3 O 1.1963(6) 0.2641(2) 0.7913(2) 0.0623(8) Uani 1 d .
N1 N 0.9939(7) 0.3268(2) 0.1883(3) 0.0503(8) Uani 1 d .
N2 N 0.8190(6) 0.2624(2) 0.4691(3) 0.0417(7) Uani 1 d D
N3 N 1.1914(8) 0.3350(2) 0.6334(3) 0.0607(9) Uani 1 d D
H2 H 0.6101(26) 0.2651(34) 0.4444(56) 0.102(4) Uiso 1 d D
H3 H 1.1160(115) 0.3442(32) 0.5399(20) 0.102(4) Uiso 1 d D
C1 C 1.4864(10) 0.5064(3) 0.1461(5) 0.0640(12) Uani 1 d .
C2 C 1.4949(12) 0.5719(3) 0.1473(5) 0.0768(14) Uani 1 d .
H2A H 1.3987(12) 0.5940(3) 0.2011(5) 0.102(4) Uiso 1 calc R
C3 C 1.6427(15) 0.6044(3) 0.0706(6) 0.094(2) Uani 1 d .
H3A H 1.6487(15) 0.6482(3) 0.0734(6) 0.102(4) Uiso 1 calc R
C4 C 1.7826(15) 0.5720(4) -0.0110(6) 0.094(2) Uani 1 d .
H4A H 1.8842(15) 0.5939(4) -0.0629(6) 0.102(4) Uiso 1 calc R
C5 C 1.7714(14) 0.5072(4) -0.0153(7) 0.097(2) Uani 1 d .
H5A H 1.8639(14) 0.4852(4) -0.0708(7) 0.102(4) Uiso 1 calc R
C6 C 1.6225(12) 0.4748(3) 0.0629(6) 0.0774(14) Uani 1 d .
H6A H 1.6143(12) 0.4311(3) 0.0591(6) 0.102(4) Uiso 1 calc R
C7 C 1.3409(13) 0.4722(3) 0.2386(5) 0.082(2) Uani 1 d .
H7A H 1.4654(13) 0.4646(3) 0.3172(5) 0.102(4) Uiso 1 calc R
H7B H 1.1887(13) 0.4973(3) 0.2576(5) 0.102(4) Uiso 1 calc R
C8 C 1.0928(9) 0.3789(3) 0.2523(4) 0.0557(10) Uani 1 d .
C9 C 1.0370(10) 0.3088(3) 0.0612(4) 0.0608(11) Uani 1 d .
H9A H 1.2240(10) 0.2950(3) 0.0615(4) 0.102(4) Uiso 1 calc R
H9B H 0.9970(10) 0.3437(3) 0.0022(4) 0.102(4) Uiso 1 calc R
C10 C 0.8362(10) 0.2549(3) 0.0267(4) 0.0675(12) Uani 1 d .
H10A H 0.6607(10) 0.2704(3) -0.0159(4) 0.102(4) Uiso 1 calc R
H10B H 0.9069(10) 0.2246(3) -0.0277(4) 0.102(4) Uiso 1 calc R
C11 C 0.8106(11) 0.2260(3) 0.1544(4) 0.0642(12) Uani 1 d .
H11A H 0.9564(11) 0.1958(3) 0.1801(4) 0.102(4) Uiso 1 calc R
H11B H 0.6358(11) 0.2048(3) 0.1506(4) 0.102(4) Uiso 1 calc R
C12 C 0.8326(8) 0.2816(2) 0.2469(3) 0.0473(9) Uani 1 d .
H12 H 0.6508(8) 0.2987(2) 0.2521(3) 0.102(4) Uiso 1 calc R
C13 C 0.9806(7) 0.2626(2) 0.3783(3) 0.0405(7) Uani 1 d .
C14 C 1.4033(13) 0.3731(3) 0.7054(6) 0.085(2) Uani 1 d .
H14A H 1.4346(13) 0.4097(3) 0.6568(6) 0.102(4) Uiso 1 calc R
H14B H 1.5692(13) 0.3490(3) 0.7238(6) 0.102(4) Uiso 1 calc R
H14C H 1.3468(13) 0.3860(3) 0.7835(6) 0.102(4) Uiso 1 calc R
C15 C 1.1104(8) 0.2809(2) 0.6814(3) 0.0477(9) Uani 1 d .
C16 C 0.9102(7) 0.2403(2) 0.5960(3) 0.0443(8) Uani 1 d .
C17 C 0.6991(8) 0.2058(3) 0.6555(4) 0.0530(10) Uani 1 d .
H17A H 0.5034(8) 0.1997(3) 0.5998(4) 0.102(4) Uiso 1 d R
H17B H 0.6927(8) 0.2161(3) 0.7598(4) 0.102(4) Uiso 1 d R
C18 C 0.9383(8) 0.1687(2) 0.6204(4) 0.0481(9) Uani 1 d .
H18 H 1.0856(8) 0.1612(2) 0.6995(4) 0.102(4) Uiso 1 d R
C19 C 0.9078(9) 0.1224(2) 0.5177(4) 0.0558(10) Uani 1 d .
C20 C 0.6923(12) 0.1230(3) 0.4149(5) 0.0771(14) Uani 1 d .
H20 H 0.5553(12) 0.1534(3) 0.4104(5) 0.102(4) Uiso 1 calc R
C21 C 0.6845(21) 0.0780(5) 0.3197(7) 0.114(3) Uani 1 d .
H21 H 0.5433(21) 0.0793(5) 0.2506(7) 0.102(4) Uiso 1 calc R
C22 C 0.8808(24) 0.0317(5) 0.3252(9) 0.127(3) Uani 1 d .
H22 H 0.8740(24) 0.0019(5) 0.2606(9) 0.102(4) Uiso 1 calc R
C23 C 1.0854(18) 0.0304(4) 0.4274(9) 0.122(3) Uani 1 d .
H23 H 1.2158(18) -0.0015(4) 0.4334(9) 0.102(4) Uiso 1 calc R
C24 C 1.1043(14) 0.0749(3) 0.5218(7) 0.089(2) Uani 1 d .
H24 H 1.2495(14) 0.0735(3) 0.5890(7) 0.102(4) Uiso 1 calc R

loop_
_atom_type_symbol
_atom_type_description
_atom_type_scat_dispersion_real
_atom_type_scat_dispersion_imag
_atom_type_scat_source
C C .0181 .0091 'International Tables Vol C Tables 4.2.6.8 and 6.1.1.4'
H H .0000 .0000 'International Tables Vol C Tables 4.2.6.8 and 6.1.1.4'
O O .0492 .0322 'International Tables Vol C Tables 4.2.6.8 and 6.1.1.4'
N N .0311 .0180 'International Tables Vol C Tables 4.2.6.8 and 6.1.1.4'

loop_
_geom_angle_atom_site_label_1
_geom_angle_atom_site_label_2
_geom_angle_atom_site_label_3
_geom_angle
C8 O0 C7 114.5(3)
C8 N1 C12 120.2(3)
C8 N1 C9 126.2(3)
C12 N1 C9 113.7(3)
C13 N2 C16 123.0(3)
C13 N2 H2 120.3(35)
C16 N2 H2 114.2(35)
C15 N3 C14 120.8(4)
C15 N3 H3 116.7(39)
C14 N3 H3 121.9(39)
C6 C1 C2 118.4(5)
C6 C1 C7 121.8(5)
C2 C1 C7 119.7(5)
C3 C2 C1 121.1(6)
C3 C2 H2A 119.5(4)
C1 C2 H2A 119.5(3)
C2 C3 C4 119.9(6)
C2 C3 H3A 120.0(4)
C4 C3 H3A 120.1(4)
C5 C4 C3 119.8(6)
C5 C4 H4A 120.1(4)
C3 C4 H4A 120.1(4)
C4 C5 C6 119.8(7)
C4 C5 H5A 120.1(4)
C6 C5 H5A 120.1(4)
C1 C6 C5 121.0(6)
C1 C6 H6A 119.5(3)
C5 C6 H6A 119.5(4)
O0 C7 C1 108.1(4)
O0 C7 H7A 110.1(3)
C1 C7 H7A 110.1(3)
O0 C7 H7B 110.1(3)
C1 C7 H7B 110.1(3)
H7A C7 H7B 108.4
O1 C8 N1 124.5(4)
O1 C8 O0 125.2(4)
N1 C8 O0 110.3(3)
N1 C9 C10 103.5(3)
N1 C9 H9A 111.1(2)
C10 C9 H9A 111.1(3)
N1 C9 H9B 111.1(3)
C10 C9 H9B 111.1(3)
H9A C9 H9B 109.0
C11 C10 C9 103.5(3)
C11 C10 H10A 111.1(3)
C9 C10 H10A 111.1(3)
C11 C10 H10B 111.1(3)
C9 C10 H10B 111.1(2)
H10A C10 H10B 109.0
C10 C11 C12 105.1(4)
C10 C11 H11A 110.7(3)
C12 C11 H11A 110.7(2)
C10 C11 H11B 110.7(3)
C12 C11 H11B 110.7(2)
H11A C11 H11B 108.8
N1 C12 C13 110.8(3)
N1 C12 C11 102.6(3)
C13 C12 C11 111.3(3)
N1 C12 H12 110.7(2)
C13 C12 H12 110.7(2)
C11 C12 H12 110.7(2)
O2 C13 N2 123.9(3)
O2 C13 C12 122.1(3)
N2 C13 C12 114.1(3)
N3 C14 H14A 109.5(3)
N3 C14 H14B 109.5(3)
H14A C14 H14B 109.5
N3 C14 H14C 109.5(3)
H14A C14 H14C 109.5
H14B C14 H14C 109.5
O3 C15 N3 122.1(4)
O3 C15 C16 120.2(4)
N3 C15 C16 117.7(3)
N2 C16 C17 115.2(3)
N2 C16 C15 117.4(3)
C17 C16 C15 117.3(3)
N2 C16 C18 119.1(3)
C17 C16 C18 59.9(3)
C15 C16 C18 115.4(3)
C16 C17 C18 61.5(3)
C16 C17 H17A 117.3(2)
C18 C17 H17A 118.5(2)
C16 C17 H17B 116.9(2)
C18 C17 H17B 119.1(2)
H17A C17 H17B 113.8
C19 C18 C17 122.9(4)
C19 C18 C16 122.7(3)
C17 C18 C16 58.6(3)
C19 C18 H18 118.8(2)
C17 C18 H18 110.7(2)
C16 C18 H18 108.7(2)
C24 C19 C20 118.1(5)
C24 C19 C18 118.3(5)
C20 C19 C18 123.6(4)
C21 C20 C19 119.5(7)
C21 C20 H20 120.2(5)
C19 C20 H20 120.2(3)
C22 C21 C20 121.6(8)
C22 C21 H21 119.2(5)
C20 C21 H21 119.2(5)
C23 C22 C21 118.4(7)
C23 C22 H22 120.8(5)
C21 C22 H22 120.8(5)
C22 C23 C24 121.8(8)
C22 C23 H23 119.1(5)
C24 C23 H23 119.1(5)
C23 C24 C19 120.6(7)
C23 C24 H24 119.7(5)
C19 C24 H24 119.7(3)

loop_
_geom_bond_atom_site_label_1
_geom_bond_atom_site_label_2
_geom_bond_distance
O0 C8 1.350(5)
O0 C7 1.438(6)
O1 C8 1.216(5)
O2 C13 1.210(4)
O3 C15 1.233(5)
N1 C8 1.349(5)
N1 C12 1.453(5)
N1 C9 1.457(5)
N2 C13 1.352(4)
N2 C16 1.436(4)
N2 H2 1.026(11)
N3 C15 1.343(6)
N3 C14 1.443(7)
N3 H3 1.025(11)
C1 C6 1.373(7)
C1 C2 1.388(7)
C1 C7 1.500(7)
C2 C3 1.369(9)
C2 H2A 0.93
C3 C4 1.379(10)
C3 H3A 0.93
C4 C5 1.377(10)
C4 H4A 0.93
C5 C6 1.381(8)
C5 H5A 0.93
C6 H6A 0.93
C7 H7A 0.97
C7 H7B 0.97
C9 C10 1.519(7)
C9 H9A 0.97
C9 H9B 0.97
C10 C11 1.518(6)
C10 H10A 0.97
C10 H10B 0.97
C11 C12 1.529(6)
C11 H11A 0.97
C11 H11B 0.97
C12 C13 1.527(5)
C12 H12 0.98
C14 H14A 0.96
C14 H14B 0.96
C14 H14C 0.96
C15 C16 1.503(5)
C16 C17 1.498(5)
C16 C18 1.543(6)
C17 C18 1.518(5)
C17 H17A 1.06
C17 H17B 1.14
C18 C19 1.462(6)
C18 H18 1.03
C19 C24 1.395(7)
C19 C20 1.400(7)
C20 C21 1.390(10)
C20 H20 0.93
C21 C22 1.376(13)
C21 H21 0.93
C22 C23 1.363(13)
C22 H22 0.93
C23 C24 1.373(10)
C23 H23 0.93
C24 H24 0.93

loop_
_geom_torsion_atom_site_label_1
_geom_torsion_atom_site_label_2
_geom_torsion_atom_site_label_3
_geom_torsion_atom_site_label_4
_geom_torsion
C6 C1 C2 C3 -2.2(8)
C7 C1 C2 C3 175.2(5)
C1 C2 C3 C4 1.0(9)
C2 C3 C4 C5 0.4(10)
C3 C4 C5 C6 -0.7(11)
C2 C1 C6 C5 1.9(9)
C7 C1 C6 C5 -175.4(6)
C4 C5 C6 C1 -0.5(10)
C8 O0 C7 C1 -176.4(4)
C6 C1 C7 O0 -31.1(7)
C2 C1 C7 O0 151.6(5)
C12 N1 C8 O1 -1.6(7)
C9 N1 C8 O1 179.9(5)
C12 N1 C8 O0 178.2(3)
C9 N1 C8 O0 -0.3(6)
C7 O0 C8 O1 -4.4(7)
C7 O0 C8 N1 175.8(4)
C8 N1 C9 C10 -168.8(4)
C12 N1 C9 C10 12.6(5)
N1 C9 C10 C11 -28.6(5)
C9 C10 C11 C12 34.8(5)
C8 N1 C12 C13 -51.0(5)
C9 N1 C12 C13 127.6(4)
C8 N1 C12 C11 -169.9(4)
C9 N1 C12 C11 8.8(5)
C10 C11 C12 N1 -26.7(4)
C10 C11 C12 C13 -145.2(4)
C16 N2 C13 O2 -6.0(6)
C16 N2 C13 C12 173.8(3)
N1 C12 C13 O2 -45.9(5)
C11 C12 C13 O2 67.5(5)
N1 C12 C13 N2 134.2(3)
C11 C12 C13 N2 -112.3(4)
C14 N3 C15 O3 5.8(7)
C14 N3 C15 C16 -173.8(4)
C13 N2 C16 C17 -143.1(4)
C13 N2 C16 C15 72.3(5)
C13 N2 C16 C18 -75.0(4)
O3 C15 C16 N2 -179.8(3)
N3 C15 C16 N2 -0.2(5)
O3 C15 C16 C17 36.3(5)
N3 C15 C16 C17 -144.0(4)
O3 C15 C16 C18 -31.3(5)
N3 C15 C16 C18 148.3(3)
N2 C16 C17 C18 110.4(4)
C15 C16 C17 C18 -104.9(4)
C18 C16 C17 C18 0.000(1)
C16 C17 C18 C19 -111.0(4)
C16 C17 C18 C16 0.000(2)
N2 C16 C18 C19 7.6(5)
C17 C16 C18 C19 111.4(4)
C15 C16 C18 C19 -140.4(4)
N2 C16 C18 C17 -103.9(4)
C17 C16 C18 C17 0.000(2)
C15 C16 C18 C17 108.2(3)
C17 C18 C19 C24 -156.1(5)
C16 C18 C19 C24 132.7(5)
C17 C18 C19 C20 24.1(6)
C16 C18 C19 C20 -47.1(6)
C24 C19 C20 C21 -1.6(8)
C18 C19 C20 C21 178.2(5)
C19 C20 C21 C22 1.5(10)
C20 C21 C22 C23 0.3(12)
C21 C22 C23 C24 -2.1(13)
C22 C23 C24 C19 1.9(12)
C20 C19 C24 C23 0.0(9)
C18 C19 C24 C23 -179.8(6)
